data_7244924
loop_
_publ_author_name
'Lopes, Gon\,calo'
'Gama, Vasco Pires Silva da'
'Santos, Isabel Cordeiro'
'Branco Lopes, Elsa'
'Brotas, Gra\,ca'
'Pereira, Laura C. J.'
'Cerdeira, Ana C.'
'Paix\~ao, Jos\'e Ant\'onio'
'Raba\,ca, Sandra'
'Almeida, Manuel'

_publ_section_title
;
 Bilayer conducting salts with polymeric anions
;
_journal_name_full CrystEngComm
_journal_paper_doi 10.1039/D2CE00515H
_journal_year 2022
_chemical_formula_sum 'C13.5 H7 Ag0.25 N1.5 S6'
_chemical_formula_weight 409.53
_space_group_crystal_system triclinic
_space_group_IT_number 2
_space_group_name_Hall '-P 1'
_space_group_name_H-M_alt 'P -1'
_atom_sites_solution_hydrogens geom
_audit_creation_method SHELXL-2014/7
_audit_update_record
;
2022-03-28 deposited with the CCDC.	2022-05-13 downloaded from the CCDC.
;
_cell_angle_alpha 89.533(5)
_cell_angle_beta 87.164(4)
_cell_angle_gamma 84.996(4)
_cell_formula_units_Z 2
_cell_length_a 4.9017(4)
_cell_length_b 5.7793(5)
_cell_length_c 27.0165(15)
_cell_measurement_reflns_used 1183
_cell_measurement_temperature 150(2)
_cell_measurement_theta_max 25.49
_cell_measurement_theta_min 3.78
_cell_volume 761.48(10)
_computing_cell_refinement 'Bruker SAINT'
_computing_data_collection 'Bruker APEX2'
_computing_data_reduction 'Bruker SAINT'
_computing_structure_refinement 'SHELXL-2014/7 (Sheldrick, 2014)'
_computing_structure_solution 'SHELXS-97 (Sheldrick 2008)'
_diffrn_ambient_temperature 150(2)
_diffrn_measured_fraction_theta_full 0.922
_diffrn_measured_fraction_theta_max 0.920
_diffrn_measurement_device_type 'Bruker APEX-II CCD'
_diffrn_measurement_method '\f and \w scans'
_diffrn_radiation_type MoK\a
_diffrn_radiation_wavelength 0.71073
_diffrn_reflns_av_R_equivalents 0.0480
_diffrn_reflns_av_unetI/netI 0.0840
_diffrn_reflns_Laue_measured_fraction_full 0.922
_diffrn_reflns_Laue_measured_fraction_max 0.920
_diffrn_reflns_limit_h_max 5
_diffrn_reflns_limit_h_min -5
_diffrn_reflns_limit_k_max 5
_diffrn_reflns_limit_k_min -7
_diffrn_reflns_limit_l_max 32
_diffrn_reflns_limit_l_min -32
_diffrn_reflns_number 5427
_diffrn_reflns_point_group_measured_fraction_full 0.922
_diffrn_reflns_point_group_measured_fraction_max 0.920
_diffrn_reflns_theta_full 25.242
_diffrn_reflns_theta_max 25.680
_diffrn_reflns_theta_min 3.020
_exptl_absorpt_coefficient_mu 1.201
_exptl_absorpt_correction_T_max 0.976
_exptl_absorpt_correction_T_min 0.715
_exptl_absorpt_correction_type multi-scan
_exptl_absorpt_process_details sadabs
_exptl_crystal_colour 'dark brown'
_exptl_crystal_density_diffrn 1.786
_exptl_crystal_description needle
_exptl_crystal_F_000 412
_exptl_crystal_size_max 0.300
_exptl_crystal_size_mid 0.040
_exptl_crystal_size_min 0.020
_refine_diff_density_max 2.472
_refine_diff_density_min -1.001
_refine_diff_density_rms 0.241
_refine_ls_extinction_method none
_refine_ls_goodness_of_fit_ref 1.129
_refine_ls_hydrogen_treatment constr
_refine_ls_matrix_type full
_refine_ls_number_parameters 192
_refine_ls_number_reflns 5427
_refine_ls_number_restraints 42
_refine_ls_restrained_S_all 1.240
_refine_ls_R_factor_all 0.1703
_refine_ls_R_factor_gt 0.1352
_refine_ls_shift/su_max 0.000
_refine_ls_shift/su_mean 0.000
_refine_ls_structure_factor_coef Fsqd
_refine_ls_weighting_details 'w=1/[\s^2^(Fo^2^)+(0.0346P)^2^+49.0552P] where P=(Fo^2^+2Fc^2^)/3'
_refine_ls_weighting_scheme calc
_refine_ls_wR_factor_gt 0.3116
_refine_ls_wR_factor_ref 0.3237
_reflns_Friedel_coverage 0.000
_reflns_number_gt 3901
_reflns_number_total 5427
_reflns_threshold_expression 'I > 2\s(I)'
_cod_data_source_file d2ce00515h2.cif
_cod_data_source_block comp1_AgC2N2
_cod_original_formula_sum 'C13.50 H7 Ag0.25 N1.50 S6'
_cod_database_code 7244924
_shelx_shelxl_version_number 2014/7
_shelx_space_group_comment
;
The symmetry employed for this shelxl refinement is uniquely defined
by the following loop, which should always be used as a source of
symmetry information in preference to the above space-group names.
They are only intended as comments.
;
_shelx_estimated_absorpt_t_min 0.715
_shelx_estimated_absorpt_t_max 0.976

loop_
_space_group_symop_operation_xyz
'x, y, z'
'-x, -y, -z'

loop_
_atom_site_label
_atom_site_type_symbol
_atom_site_fract_x
_atom_site_fract_y
_atom_site_fract_z
_atom_site_U_iso_or_equiv
_atom_site_adp_type
_atom_site_occupancy
_atom_site_site_symmetry_order
_atom_site_calc_flag
_atom_site_refinement_flags_posn
_atom_site_refinement_flags_adp
_atom_site_refinement_flags_occupancy
_atom_site_disorder_assembly
_atom_site_disorder_group
S1 S 0.6256(9) 1.1924(9) 0.32540(16) 0.0255(11) Uani 1 1 d . . . . .
S2 S 0.4015(9) 0.7021(9) 0.38923(15) 0.0249(11) Uani 1 1 d . . . . .
S3 S 0.2876(8) 1.0491(8) 0.24685(14) 0.0178(10) Uani 1 1 d . . . . .
S4 S 0.0967(9) 0.6423(8) 0.29990(15) 0.0216(11) Uani 1 1 d . . . . .
S5 S -0.0734(8) 0.9355(8) 0.15370(14) 0.0162(9) Uani 1 1 d . . . . .
S6 S -0.2501(8) 0.5227(8) 0.20732(14) 0.0181(10) Uani 1 1 d . . . . .
N1 N -0.999(3) 0.250(3) 0.0424(6) 0.032(4) Uani 1 1 d . . . . .
C1 C 0.702(4) 1.083(4) 0.3876(7) 0.042(6) Uani 1 1 d . . . . .
H1A H 0.8616 0.9665 0.3847 0.050 Uiso 1 1 calc R U . . .
H1B H 0.7546 1.2138 0.4076 0.050 Uiso 1 1 calc R U . . .
C2 C 0.478(4) 0.978(4) 0.4145(7) 0.047(7) Uani 1 1 d . . . . .
H2A H 0.3107 1.0878 0.4141 0.057 Uiso 1 1 calc R U . . .
H2B H 0.5250 0.9549 0.4495 0.057 Uiso 1 1 calc R U . . .
C3 C 0.413(3) 0.988(3) 0.3059(6) 0.018(3) Uani 1 1 d . . . . .
C4 C 0.327(3) 0.799(3) 0.3283(5) 0.017(4) Uani 1 1 d . . . . .
C5 C 0.089(3) 0.813(3) 0.2463(6) 0.018(3) Uani 1 1 d . . . . .
C6 C -0.057(3) 0.766(3) 0.2067(5) 0.012(3) Uani 1 1 d . . . . .
C7 C -0.296(3) 0.771(3) 0.1235(5) 0.019(4) Uani 1 1 d . . . . .
C8 C -0.388(3) 0.574(3) 0.1487(5) 0.014(3) Uani 1 1 d . . . . .
C9 C -0.390(4) 0.836(3) 0.0775(6) 0.025(4) Uani 1 1 d . . . . .
H9 H -0.3296 0.9687 0.0605 0.030 Uiso 1 1 calc R U . . .
C10 C -0.562(3) 0.445(3) 0.1279(6) 0.018(4) Uani 1 1 d . . . . .
H10 H -0.6214 0.3116 0.1447 0.022 Uiso 1 1 calc R U . . .
C11 C -0.580(3) 0.696(3) 0.0567(6) 0.017(2) Uani 1 1 d . . . . .
H11 H -0.6549 0.7355 0.0257 0.020 Uiso 1 1 calc R U . . .
C12 C -0.654(3) 0.503(3) 0.0827(6) 0.020(4) Uani 1 1 d . . . . .
C13 C -0.850(3) 0.360(3) 0.0606(5) 0.017(2) Uani 1 1 d . U . . .
Ag1 Ag 0.0000 0.5000 0.5000 0.0321(18) Uani 0.192(8) 2 d DS U P A 1
N3 N 0.0000 0.0000 0.5000 0.059(4) Uani 0.383(16) 2 d DS U P A 1
C15 C 0.00(3) 0.175(4) 0.484(2) 0.059(4) Uani 0.192(8) 1 d D U P A 1
Ag1A Ag 0.0161(19) 0.603(3) 0.4942(4) 0.0321(18) Uani 0.154(4) 1 d D . P A 2
C14A C 0.327(5) 0.637(7) 0.507(3) 0.059(4) Uani 0.308(8) 1 d D U P A 2
N2A N 0.5000 0.5000 0.5000 0.059(4) Uani 0.617(16) 2 d DS U P A 2

loop_
_atom_site_aniso_label
_atom_site_aniso_U_11
_atom_site_aniso_U_22
_atom_site_aniso_U_33
_atom_site_aniso_U_23
_atom_site_aniso_U_13
_atom_site_aniso_U_12
S1 0.031(3) 0.017(3) 0.031(2) -0.0004(19) -0.0130(19) -0.008(2)
S2 0.032(3) 0.023(3) 0.021(2) -0.0001(18) -0.0103(18) -0.003(2)
S3 0.023(2) 0.013(3) 0.018(2) 0.0026(17) -0.0050(16) -0.0046(17)
S4 0.030(2) 0.017(3) 0.019(2) -0.0006(18) -0.0083(17) -0.0038(19)
S5 0.022(2) 0.011(3) 0.0163(19) 0.0002(16) -0.0053(15) -0.0052(17)
S6 0.025(2) 0.014(3) 0.0164(19) 0.0029(17) -0.0089(16) -0.0042(18)
N1 0.029(9) 0.035(12) 0.033(9) -0.003(7) 0.002(7) -0.012(7)
C1 0.035(12) 0.051(17) 0.043(12) -0.026(11) -0.017(9) -0.011(10)
C2 0.049(13) 0.07(2) 0.024(10) -0.032(11) -0.007(9) 0.003(12)
C3 0.017(6) 0.012(8) 0.024(6) 0.003(5) -0.005(5) 0.000(5)
C4 0.013(8) 0.025(12) 0.011(7) -0.005(7) 0.000(6) 0.009(7)
C5 0.017(6) 0.012(8) 0.024(6) 0.003(5) -0.005(5) 0.000(5)
C6 0.017(8) 0.003(9) 0.016(8) 0.002(6) 0.002(6) 0.001(6)
C7 0.023(9) 0.019(11) 0.014(8) -0.006(7) -0.002(6) -0.002(7)
C8 0.015(8) 0.013(10) 0.013(7) 0.008(6) 0.005(6) -0.003(7)
C9 0.040(11) 0.025(13) 0.012(8) -0.001(7) -0.004(7) -0.009(9)
C10 0.020(9) 0.007(10) 0.029(9) -0.008(7) 0.000(7) -0.005(7)
C11 0.017(3) 0.017(3) 0.017(3) -0.0008(14) -0.0012(14) -0.0018(14)
C12 0.023(9) 0.013(11) 0.022(8) -0.006(7) -0.011(7) 0.010(7)
C13 0.017(3) 0.017(3) 0.017(3) -0.0008(14) -0.0012(14) -0.0018(14)
Ag1 0.034(2) 0.032(2) 0.030(2) -0.0002(15) -0.0028(13) -0.0024(14)
N3 0.059(4) 0.059(4) 0.059(4) -0.00023(15) -0.0029(2) -0.0051(3)
C15 0.059(4) 0.059(4) 0.059(4) -0.00023(15) -0.0029(2) -0.0051(3)
Ag1A 0.034(2) 0.032(2) 0.030(2) -0.0002(15) -0.0028(13) -0.0024(14)
C14A 0.059(4) 0.059(4) 0.059(4) -0.00023(15) -0.0029(2) -0.0051(3)
N2A 0.059(4) 0.059(4) 0.059(4) -0.00023(15) -0.0029(2) -0.0051(3)

loop_
_atom_type_symbol
_atom_type_description
_atom_type_scat_dispersion_real
_atom_type_scat_dispersion_imag
_atom_type_scat_source
C C 0.0033 0.0016 'International Tables Vol C Tables 4.2.6.8 and 6.1.1.4'
H H 0.0000 0.0000 'International Tables Vol C Tables 4.2.6.8 and 6.1.1.4'
N N 0.0061 0.0033 'International Tables Vol C Tables 4.2.6.8 and 6.1.1.4'
S S 0.1246 0.1234 'International Tables Vol C Tables 4.2.6.8 and 6.1.1.4'
Ag Ag -0.8971 1.1015 'International Tables Vol C Tables 4.2.6.8 and 6.1.1.4'

loop_
_geom_angle_atom_site_label_1
_geom_angle_atom_site_label_2
_geom_angle_atom_site_label_3
_geom_angle
_geom_angle_site_symmetry_1
_geom_angle_site_symmetry_3
_geom_angle_publ_flag
C3 S1 C1 101.2(8) . . ?
C4 S2 C2 98.1(10) . . ?
C5 S3 C3 95.2(8) . . ?
C4 S4 C5 94.8(8) . . ?
C6 S5 C7 96.1(8) . . ?
C6 S6 C8 96.4(7) . . ?
C2 C1 S1 115.3(13) . . ?
C2 C1 H1A 108.5 . . ?
S1 C1 H1A 108.5 . . ?
C2 C1 H1B 108.5 . . ?
S1 C1 H1B 108.5 . . ?
H1A C1 H1B 107.5 . . ?
C1 C2 S2 113.9(14) . . ?
C1 C2 H2A 108.8 . . ?
S2 C2 H2A 108.8 . . ?
C1 C2 H2B 108.8 . . ?
S2 C2 H2B 108.8 . . ?
H2A C2 H2B 107.7 . . ?
C4 C3 S1 131.1(12) . . ?
C4 C3 S3 115.7(11) . . ?
S1 C3 S3 113.3(10) . . ?
C3 C4 S4 119.3(11) . . ?
C3 C4 S2 126.2(12) . . ?
S4 C4 S2 114.2(10) . . ?
C6 C5 S3 122.1(12) . . ?
C6 C5 S4 123.0(13) . . ?
S3 C5 S4 114.9(8) . . ?
C5 C6 S5 123.9(12) . . ?
C5 C6 S6 120.6(12) . . ?
S5 C6 S6 115.5(8) . . ?
C9 C7 C8 121.0(14) . . ?
C9 C7 S5 121.2(14) . . ?
C8 C7 S5 117.7(11) . . ?
C10 C8 C7 120.4(15) . . ?
C10 C8 S6 125.3(14) . . ?
C7 C8 S6 114.2(11) . . ?
C7 C9 C11 117.1(17) . . ?
C7 C9 H9 121.5 . . ?
C11 C9 H9 121.5 . . ?
C8 C10 C12 119.7(18) . . ?
C8 C10 H10 120.1 . . ?
C12 C10 H10 120.1 . . ?
C12 C11 C9 118.6(14) . . ?
C12 C11 H11 120.7 . . ?
C9 C11 H11 120.7 . . ?
C10 C12 C11 123.1(15) . . ?
C10 C12 C13 119.0(17) . . ?
C11 C12 C13 117.9(14) . . ?
N1 C13 C12 178.4(18) . . ?
C15 Ag1 C15 180.00(4) . 2_566 ?
C15 N3 C15 180.00(6) . 2_556 ?
N3 C15 Ag1 143(5) . . ?
Ag1A Ag1A C14A 105(2) 2_566 . ?
Ag1A Ag1A C14A 43.3(15) 2_566 2_566 ?
C14A Ag1A C14A 147.9(11) . 2_566 ?
Ag1A Ag1A N2A 86.6(9) 2_566 . ?
C14A Ag1A N2A 23.2(12) . . ?
C14A Ag1A N2A 128.2(11) 2_566 . ?
N2A C14A Ag1A 122(3) . . ?
N2A C14A Ag1A 96(2) . 2_566 ?
Ag1A C14A Ag1A 32.1(11) . 2_566 ?
C14A N2A C14A 180.00(3) . 2_666 ?
C14A N2A Ag1A 145.6(18) . 2_666 ?
C14A N2A Ag1A 34.4(18) 2_666 2_666 ?
C14A N2A Ag1A 34.4(18) . . ?
C14A N2A Ag1A 145.6(18) 2_666 . ?
Ag1A N2A Ag1A 180.0 2_666 . ?

loop_
_geom_bond_atom_site_label_1
_geom_bond_atom_site_label_2
_geom_bond_distance
_geom_bond_site_symmetry_2
_geom_bond_publ_flag
S1 C3 1.743(17) . ?
S1 C1 1.84(2) . ?
S2 C4 1.779(15) . ?
S2 C2 1.82(2) . ?
S3 C5 1.744(18) . ?
S3 C3 1.759(15) . ?
S4 C4 1.721(16) . ?
S4 C5 1.746(17) . ?
S5 C6 1.732(15) . ?
S5 C7 1.743(15) . ?
S6 C6 1.760(16) . ?
S6 C8 1.766(14) . ?
N1 C13 1.14(2) . ?
C1 C2 1.46(3) . ?
C1 H1A 0.9900 . ?
C1 H1B 0.9900 . ?
C2 H2A 0.9900 . ?
C2 H2B 0.9900 . ?
C3 C4 1.34(2) . ?
C5 C6 1.357(19) . ?
C7 C9 1.39(2) . ?
C7 C8 1.42(2) . ?
C8 C10 1.33(2) . ?
C9 C11 1.42(2) . ?
C9 H9 0.9500 . ?
C10 C12 1.35(2) . ?
C10 H10 0.9500 . ?
C11 C12 1.38(2) . ?
C11 H11 0.9500 . ?
C12 C13 1.47(2) . ?
Ag1 C15 1.93(3) . ?
Ag1 C15 1.93(3) 2_566 ?
N3 C15 1.10(3) . ?
N3 C15 1.10(3) 2_556 ?
Ag1A Ag1A 1.25(3) 2_566 ?
Ag1A C14A 1.61(3) . ?
Ag1A C14A 2.27(4) 2_566 ?
Ag1A N2A 2.407(9) . ?
C14A N2A 1.12(3) . ?
C14A Ag1A 2.27(3) 2_566 ?
N2A C14A 1.12(3) 2_666 ?
N2A Ag1A 2.407(9) 2_666 ?
